data_4069177
loop_
_publ_author_name
'Dutta, Gargi'
'Kumar, Kamlesh'
'Gupta, B. D.'

_publ_section_title
;
 Cobaloximes with Bis(thiophenyl)glyoxime: Synthesis and
 Structure&#x2212;Property Relationship Study
;
_journal_issue 12
_journal_name_full Organometallics
_journal_page_first 3485
_journal_paper_doi 10.1021/om900065k
_journal_volume 28
_journal_year 2009
_chemical_formula_moiety 'C37 H36 Co N5 O4 S4 '
_chemical_formula_sum 'C37 H36 Co N5 O4 S4'
_chemical_formula_weight 801.92
_chemical_name_systematic
;
 ?
;
_space_group_IT_number 9
_symmetry_cell_setting monoclinic
_symmetry_space_group_name_Hall 'C -2yc'
_symmetry_space_group_name_H-M 'C 1 c 1'
_atom_sites_solution_hydrogens geom
_atom_sites_solution_primary direct
_atom_sites_solution_secondary difmap
_audit_creation_method SHELXL-97
_cell_angle_alpha 90.000(5)
_cell_angle_beta 118.331(5)
_cell_angle_gamma 90.000(5)
_cell_formula_units_Z 4
_cell_length_a 25.458(5)
_cell_length_b 10.961(5)
_cell_length_c 14.499(5)
_cell_measurement_reflns_used 25.0
_cell_measurement_temperature 298(2)
_cell_measurement_theta_max 25.0
_cell_measurement_theta_min 1.0
_cell_volume 3561(2)
_computing_cell_refinement 'Bruker SMART v5.628'
_computing_data_collection 'Bruker SMART v5.628'
_computing_data_reduction 'Bruker SAINT+ v6.45'
_computing_molecular_graphics Diamond
_computing_publication_material 'WinGX v1.64.05'
_computing_structure_refinement 'SHELXL-97 (Sheldrick, 1997)'
_computing_structure_solution 'SIR 97'
_diffrn_ambient_temperature 298(2)
_diffrn_measured_fraction_theta_full 0.984
_diffrn_measured_fraction_theta_max 0.984
_diffrn_measurement_device_type 'CCD area detector'
_diffrn_measurement_method \f/\w
_diffrn_radiation_monochromator graphite
_diffrn_radiation_source 'fine-focus sealed tube'
_diffrn_radiation_type MoK\a
_diffrn_radiation_wavelength 0.71069
_diffrn_reflns_av_R_equivalents 0.0248
_diffrn_reflns_av_sigmaI/netI 0.0374
_diffrn_reflns_limit_h_max 33
_diffrn_reflns_limit_h_min -26
_diffrn_reflns_limit_k_max 14
_diffrn_reflns_limit_k_min -14
_diffrn_reflns_limit_l_max 14
_diffrn_reflns_limit_l_min -19
_diffrn_reflns_number 11388
_diffrn_reflns_theta_full 28.32
_diffrn_reflns_theta_max 28.32
_diffrn_reflns_theta_min 2.07
_exptl_absorpt_coefficient_mu 0.765
_exptl_absorpt_correction_T_max 0.8620
_exptl_absorpt_correction_T_min 0.8029
_exptl_absorpt_correction_type empirical
_exptl_absorpt_process_details 'Bruker SADABS'
_exptl_crystal_colour orange
_exptl_crystal_density_diffrn 1.496
_exptl_crystal_density_method 'not measured'
_exptl_crystal_description Prism
_exptl_crystal_F_000 1664
_exptl_crystal_size_max 0.30
_exptl_crystal_size_mid 0.25
_exptl_crystal_size_min 0.20
_refine_diff_density_max 2.916
_refine_diff_density_min -0.714
_refine_diff_density_rms 0.178
_refine_ls_abs_structure_details 'Flack H D (1983), Acta Cryst. A39, 876-881'
_refine_ls_abs_structure_Flack 0.41(4)
_refine_ls_extinction_method none
_refine_ls_goodness_of_fit_ref 1.047
_refine_ls_hydrogen_treatment constr
_refine_ls_matrix_type full
_refine_ls_number_parameters 446
_refine_ls_number_reflns 5634
_refine_ls_number_restraints 2
_refine_ls_restrained_S_all 1.046
_refine_ls_R_factor_all 0.0917
_refine_ls_R_factor_gt 0.0802
_refine_ls_shift/su_max 0.002
_refine_ls_shift/su_mean 0.000
_refine_ls_structure_factor_coef Fsqd
_refine_ls_weighting_details 'calc w=1/[\s^2^(Fo^2^)+(0.1228P)^2^+40.2834P] where P=(Fo^2^+2Fc^2^)/3'
_refine_ls_weighting_scheme calc
_refine_ls_wR_factor_gt 0.1967
_refine_ls_wR_factor_ref 0.2295
_reflns_number_gt 5157
_reflns_number_total 5634
_reflns_threshold_expression >2sigma(I)
_cod_data_source_file om900065k_si_004.cif
_cod_data_source_block 4maye
_cod_depositor_comments
;
The following automatic conversions were performed:

'_symmetry_cell_setting' value 'Monoclinic' changed to 'monoclinic'
according to /home/saulius/struct/CIF-dictionaries/cif_core.dic
dictionary named 'cif_core.dic' version 2.4.2 from 2011-04-26.

Automatic conversion script
Id: cif_fix_values 1715 2011-07-08 13:25:40Z adriana 
;
_cod_original_sg_symbol_H-M 'C c'
_cod_original_formula_sum 'C37 H36 Co N5 O4 S4 '
_cod_database_code 4069177

loop_
_symmetry_equiv_pos_as_xyz
'x, y, z'
'x, -y, z+1/2'
'x+1/2, y+1/2, z'
'x+1/2, -y+1/2, z+1/2'

loop_
_atom_site_label
_atom_site_type_symbol
_atom_site_fract_x
_atom_site_fract_y
_atom_site_fract_z
_atom_site_U_iso_or_equiv
_atom_site_adp_type
_atom_site_occupancy
_atom_site_symmetry_multiplicity
_atom_site_calc_flag
_atom_site_refinement_flags
Co1 Co 0.02334(6) 0.26602(9) 0.45941(9) 0.0210(3) Uani 1 1 d .
S1 S -0.15960(8) 0.4152(2) 0.33385(14) 0.0253(5) Uani 1 1 d .
S4 S 0.20437(10) 0.4150(3) 0.5639(2) 0.0427(7) Uani 1 1 d .
S2 S -0.15719(9) 0.1143(2) 0.35853(16) 0.0273(5) Uani 1 1 d .
S3 S 0.20630(9) 0.1136(3) 0.59033(17) 0.0358(6) Uani 1 1 d .
O4 O -0.0274(3) 0.0344(6) 0.4579(5) 0.0270(13) Uani 1 1 d .
O1 O -0.0338(3) 0.4967(5) 0.4039(5) 0.0267(13) Uani 1 1 d .
H1 H 0.0014 0.5126 0.4229 0.040 Uiso 1 1 calc R
O3 O 0.0810(3) 0.0345(6) 0.5215(5) 0.0308(14) Uani 1 1 d .
H3O H 0.0546 0.0175 0.5145 0.046 Uiso 1 1 d .
N2 N -0.0364(3) 0.1537(7) 0.4370(5) 0.0216(15) Uani 1 1 d .
C5 C -0.1494(4) 0.5056(7) 0.4424(6) 0.0208(10) Uani 1 1 d .
C6 C -0.1859(4) 0.6058(7) 0.4207(6) 0.0208(10) Uani 1 1 d .
H6 H -0.2119 0.6260 0.3514 0.025 Uiso 1 1 calc R
C9 C -0.1085(4) 0.5475(7) 0.6258(6) 0.0209(15) Uani 1 1 d .
H9 H -0.0823 0.5280 0.6951 0.025 Uiso 1 1 calc R
N3 N 0.0880(3) 0.1521(7) 0.5137(5) 0.0247(15) Uani 1 1 d .
C10 C -0.1100(3) 0.4759(7) 0.5452(6) 0.0214(16) Uani 1 1 d .
H10 H -0.0849 0.4089 0.5603 0.026 Uiso 1 1 calc R
C22 C 0.1949(3) 0.0129(7) 0.4864(6) 0.0194(10) Uani 1 1 d .
O2 O 0.0760(3) 0.4979(6) 0.4672(5) 0.0310(14) Uani 1 1 d .
C2 C -0.0918(3) 0.2006(8) 0.3922(6) 0.0220(18) Uani 1 1 d .
N1 N -0.0401(3) 0.3788(7) 0.4081(5) 0.0232(15) Uani 1 1 d .
C4 C 0.1393(4) 0.3316(10) 0.5253(7) 0.029(2) Uani 1 1 d .
C23 C 0.1533(3) 0.0315(7) 0.3812(6) 0.0194(10) Uani 1 1 d .
H23 H 0.1262 0.0954 0.3632 0.023 Uiso 1 1 calc R
C1 C -0.0925(4) 0.3306(8) 0.3817(7) 0.0235(18) Uani 1 1 d .
C16 C -0.1506(4) 0.0067(7) 0.1934(7) 0.0223(16) Uani 1 1 d .
H16 H -0.1563 0.0854 0.1663 0.027 Uiso 1 1 calc R
C3 C 0.1401(4) 0.1980(11) 0.5381(8) 0.036(2) Uani 1 1 d .
C28 C 0.1949(3) 0.5314(8) 0.6410(6) 0.0245(17) Uani 1 1 d .
C8 C -0.1448(4) 0.6452(7) 0.6035(7) 0.0253(17) Uani 1 1 d .
H8 H -0.1435 0.6922 0.6580 0.030 Uiso 1 1 calc R
C29 C 0.1963(4) 0.4994(9) 0.7344(7) 0.0294(19) Uani 1 1 d .
H29 H 0.2003 0.4184 0.7558 0.035 Uiso 1 1 calc R
C7 C -0.1843(4) 0.6765(7) 0.5003(7) 0.0258(17) Uani 1 1 d .
H7 H -0.2092 0.7440 0.4855 0.031 Uiso 1 1 calc R
N4 N 0.0856(3) 0.3788(7) 0.4854(5) 0.0250(16) Uani 1 1 d .
N5 N 0.0121(3) 0.2390(6) 0.3061(5) 0.0210(14) Uani 1 1 d .
C13 C -0.1363(5) -0.2256(8) 0.2720(9) 0.035(2) Uani 1 1 d .
H13 H -0.1314 -0.3043 0.2987 0.042 Uiso 1 1 calc R
C27 C 0.2339(4) -0.0841(8) 0.5132(7) 0.0313(19) Uani 1 1 d .
H27 H 0.2610 -0.0984 0.5831 0.038 Uiso 1 1 calc R
C14 C -0.1394(4) -0.2070(9) 0.1753(10) 0.042(3) Uani 1 1 d .
H14 H -0.1375 -0.2729 0.1366 0.051 Uiso 1 1 calc R
C20 C 0.0218(5) 0.3069(11) 0.1568(8) 0.040(2) Uani 1 1 d .
H20 H 0.0326 0.3667 0.1234 0.048 Uiso 1 1 calc R
C18 C -0.0202(4) 0.1152(9) 0.1543(7) 0.036(2) Uani 1 1 d .
H18 H -0.0383 0.0440 0.1185 0.044 Uiso 1 1 calc R
C33 C 0.1881(5) 0.6512(9) 0.6079(10) 0.045(3) Uani 1 1 d .
H33 H 0.1872 0.6699 0.5446 0.054 Uiso 1 1 calc R
C15 C -0.1455(4) -0.0892(9) 0.1363(9) 0.035(2) Uani 1 1 d .
H15 H -0.1461 -0.0750 0.0726 0.042 Uiso 1 1 calc R
C12 C -0.1404(4) -0.1279(8) 0.3306(8) 0.0308(19) Uani 1 1 d .
H12 H -0.1385 -0.1413 0.3955 0.037 Uiso 1 1 calc R
C25 C 0.1924(4) -0.1424(7) 0.3307(7) 0.0269(18) Uani 1 1 d .
H25 H 0.1921 -0.1935 0.2792 0.032 Uiso 1 1 calc R
C24 C 0.1520(4) -0.0429(7) 0.3045(7) 0.0253(17) Uani 1 1 d .
H24 H 0.1244 -0.0284 0.2348 0.030 Uiso 1 1 calc R
C26 C 0.2323(4) -0.1604(8) 0.4355(8) 0.033(2) Uani 1 1 d .
H26 H 0.2589 -0.2254 0.4544 0.039 Uiso 1 1 calc R
C21 C 0.0286(4) 0.3239(9) 0.2593(7) 0.034(2) Uani 1 1 d .
H21 H 0.0451 0.3964 0.2945 0.041 Uiso 1 1 calc R
C11 C -0.1473(4) -0.0128(7) 0.2907(6) 0.0229(16) Uani 1 1 d .
C35 C 0.0172(4) 0.2289(9) 0.6616(7) 0.0321(19) Uani 1 1 d .
H35A H 0.0328 0.1467 0.6685 0.039 Uiso 1 1 calc R
H35B H -0.0260 0.2250 0.6225 0.039 Uiso 1 1 calc R
C17 C -0.0121(4) 0.1379(8) 0.2543(7) 0.0292(17) Uani 1 1 d .
H17 H -0.0243 0.0790 0.2863 0.035 Uiso 1 1 calc R
C37 C 0.0268(5) 0.2034(12) 0.8443(9) 0.048(3) Uani 1 1 d .
H37A H 0.0392 0.2409 0.9113 0.072 Uiso 1 1 calc R
H37B H 0.0490 0.1296 0.8533 0.072 Uiso 1 1 calc R
H37C H -0.0150 0.1848 0.8126 0.072 Uiso 1 1 calc R
C32 C 0.1829(6) 0.7392(10) 0.6646(16) 0.069(5) Uani 1 1 d .
H32 H 0.1784 0.8199 0.6422 0.082 Uiso 1 1 calc R
C30 C 0.1916(5) 0.5906(12) 0.7940(10) 0.049(3) Uani 1 1 d .
H30 H 0.1935 0.5727 0.8581 0.059 Uiso 1 1 calc R
C31 C 0.1841(6) 0.7090(12) 0.7591(14) 0.071(5) Uani 1 1 d .
H31 H 0.1798 0.7703 0.7993 0.085 Uiso 1 1 calc R
C19 C -0.0008(5) 0.2008(8) 0.1117(10) 0.043(3) Uani 1 1 d .
H19 H -0.0033 0.1848 0.0468 0.051 Uiso 1 1 calc R
C36 C 0.0377(6) 0.2867(11) 0.7771(12) 0.054(3) Uani 1 1 d .
H36A H 0.0799 0.3061 0.8098 0.064 Uiso 1 1 calc R
H36B H 0.0160 0.3620 0.7696 0.064 Uiso 1 1 calc R
C34 C 0.0400(4) 0.3052(10) 0.6063(6) 0.034(2) Uani 1 1 d .
H34A H 0.0830 0.3083 0.6491 0.041 Uiso 1 1 calc R
H34B H 0.0253 0.3872 0.6050 0.041 Uiso 1 1 calc R

loop_
_atom_site_aniso_label
_atom_site_aniso_U_11
_atom_site_aniso_U_22
_atom_site_aniso_U_33
_atom_site_aniso_U_23
_atom_site_aniso_U_13
_atom_site_aniso_U_12
Co1 0.0102(4) 0.0363(5) 0.0136(4) -0.0084(4) 0.0033(3) 0.0018(5)
S1 0.0166(10) 0.0387(11) 0.0148(9) -0.0068(7) 0.0028(7) 0.0074(8)
S4 0.0173(11) 0.0757(19) 0.0402(15) -0.0268(12) 0.0178(10) -0.0120(11)
S2 0.0190(10) 0.0385(11) 0.0283(11) -0.0092(8) 0.0146(8) -0.0010(8)
S3 0.0107(9) 0.0672(16) 0.0206(11) -0.0144(10) 0.0002(8) 0.0115(9)
O4 0.017(3) 0.036(3) 0.024(3) 0.005(2) 0.007(2) 0.006(2)
O1 0.015(3) 0.033(3) 0.028(3) 0.001(2) 0.006(2) 0.002(2)
O3 0.015(3) 0.048(4) 0.027(3) -0.001(3) 0.008(3) 0.006(2)
N2 0.013(3) 0.032(4) 0.017(3) -0.011(3) 0.005(2) -0.002(2)
C5 0.022(2) 0.031(3) 0.018(2) -0.003(2) 0.016 0.002(2)
C6 0.022(2) 0.031(3) 0.018(2) -0.003(2) 0.016 0.002(2)
C9 0.024(4) 0.027(4) 0.022(4) -0.004(3) 0.018(3) -0.002(3)
N3 0.028(4) 0.037(4) 0.012(3) 0.000(3) 0.011(3) 0.002(3)
C10 0.016(3) 0.022(3) 0.018(4) 0.006(3) 0.001(3) 0.003(3)
C22 0.0149(19) 0.026(2) 0.027(2) -0.003(2) 0.017 -0.0006(19)
O2 0.030(3) 0.037(3) 0.024(3) -0.005(3) 0.011(3) -0.004(3)
C2 0.002(3) 0.042(5) 0.014(4) -0.012(3) -0.003(3) 0.001(3)
N1 0.021(4) 0.038(4) 0.012(3) -0.008(3) 0.009(3) -0.009(3)
C4 0.011(4) 0.055(6) 0.020(4) -0.020(4) 0.005(3) -0.013(4)
C23 0.0149(19) 0.026(2) 0.027(2) -0.003(2) 0.017 -0.0006(19)
C1 0.020(4) 0.031(4) 0.017(4) -0.008(3) 0.007(3) -0.001(3)
C16 0.023(4) 0.025(4) 0.025(4) -0.002(3) 0.016(3) 0.000(3)
C3 0.023(5) 0.057(6) 0.027(5) -0.011(4) 0.012(4) 0.002(4)
C28 0.005(3) 0.043(4) 0.020(4) -0.013(3) 0.001(3) -0.009(3)
C8 0.035(5) 0.022(4) 0.023(4) 0.002(3) 0.017(3) -0.001(3)
C29 0.026(4) 0.048(5) 0.013(4) -0.010(3) 0.009(3) -0.016(4)
C7 0.034(4) 0.013(3) 0.042(5) 0.002(3) 0.027(4) 0.004(3)
N4 0.009(3) 0.051(4) 0.006(3) -0.009(3) -0.003(2) -0.007(3)
N5 0.014(3) 0.031(3) 0.022(3) -0.005(3) 0.012(3) 0.009(2)
C13 0.030(5) 0.016(4) 0.064(7) 0.009(4) 0.027(5) 0.000(3)
C27 0.023(4) 0.045(5) 0.024(4) 0.015(4) 0.010(3) 0.007(3)
C14 0.025(4) 0.034(5) 0.070(8) -0.033(5) 0.024(5) -0.011(4)
C20 0.044(6) 0.061(7) 0.029(5) 0.011(4) 0.028(4) 0.010(5)
C18 0.040(5) 0.040(5) 0.032(5) -0.017(4) 0.018(4) -0.009(4)
C33 0.035(5) 0.039(5) 0.057(7) 0.004(5) 0.019(5) -0.001(4)
C15 0.032(5) 0.042(5) 0.038(5) -0.017(4) 0.022(4) -0.018(4)
C12 0.027(4) 0.037(5) 0.035(5) 0.011(4) 0.020(4) 0.005(3)
C25 0.020(4) 0.027(4) 0.026(4) -0.012(3) 0.005(3) -0.012(3)
C24 0.017(4) 0.031(4) 0.020(4) -0.006(3) 0.003(3) -0.010(3)
C26 0.034(5) 0.027(4) 0.044(5) 0.001(4) 0.024(4) 0.003(3)
C21 0.038(5) 0.048(5) 0.026(4) -0.011(4) 0.022(4) -0.006(4)
C11 0.020(4) 0.032(4) 0.020(4) -0.003(3) 0.012(3) -0.003(3)
C35 0.027(4) 0.043(5) 0.025(4) -0.001(3) 0.011(3) 0.008(4)
C17 0.026(4) 0.041(5) 0.027(4) -0.002(3) 0.018(3) -0.005(3)
C37 0.044(6) 0.064(7) 0.041(6) -0.005(5) 0.024(5) 0.000(5)
C32 0.038(7) 0.028(6) 0.128(15) -0.004(7) 0.029(8) -0.008(4)
C30 0.026(5) 0.080(8) 0.039(6) -0.023(5) 0.014(4) -0.010(5)
C31 0.045(7) 0.055(8) 0.122(14) -0.062(9) 0.046(8) -0.036(6)
C19 0.061(7) 0.021(4) 0.069(7) -0.004(4) 0.049(6) 0.001(4)
C36 0.048(7) 0.042(6) 0.079(10) -0.008(6) 0.037(7) 0.000(5)
C34 0.014(4) 0.064(6) 0.012(4) -0.002(4) -0.003(3) 0.019(4)

loop_
_atom_type_symbol
_atom_type_description
_atom_type_scat_dispersion_real
_atom_type_scat_dispersion_imag
_atom_type_scat_source
C C 0.0033 0.0016 'International Tables Vol C Tables 4.2.6.8 and 6.1.1.4'
H H 0.0000 0.0000 'International Tables Vol C Tables 4.2.6.8 and 6.1.1.4'
N N 0.0061 0.0033 'International Tables Vol C Tables 4.2.6.8 and 6.1.1.4'
O O 0.0106 0.0060 'International Tables Vol C Tables 4.2.6.8 and 6.1.1.4'
S S 0.1246 0.1234 'International Tables Vol C Tables 4.2.6.8 and 6.1.1.4'
Co Co 0.3494 0.9721 'International Tables Vol C Tables 4.2.6.8 and 6.1.1.4'

loop_
_geom_angle_atom_site_label_1
_geom_angle_atom_site_label_2
_geom_angle_atom_site_label_3
_geom_angle
N2 Co1 N1 83.6(3)
N2 Co1 N4 178.6(4)
N1 Co1 N4 97.4(3)
N2 Co1 N3 96.5(3)
N1 Co1 N3 179.1(3)
N4 Co1 N3 82.5(4)
N2 Co1 C34 94.0(4)
N1 Co1 C34 89.3(3)
N4 Co1 C34 85.1(4)
N3 Co1 C34 89.8(3)
N2 Co1 N5 91.9(3)
N1 Co1 N5 90.8(3)
N4 Co1 N5 89.0(3)
N3 Co1 N5 90.1(3)
C34 Co1 N5 174.1(4)
C1 S1 C5 103.7(4)
C4 S4 C28 100.8(4)
C2 S2 C11 102.0(4)
C3 S3 C22 103.1(4)
N1 O1 H1 109.5
N3 O3 H3O 115.9
O4 N2 C2 120.8(7)
O4 N2 Co1 124.6(5)
C2 N2 Co1 114.5(6)
C6 C5 C10 120.0(7)
C6 C5 S1 116.4(6)
C10 C5 S1 123.5(6)
C7 C6 C5 120.7(8)
C7 C6 H6 119.7
C5 C6 H6 119.7
C8 C9 C10 120.2(8)
C8 C9 H9 119.9
C10 C9 H9 119.9
C3 N3 O3 121.3(8)
C3 N3 Co1 115.2(7)
O3 N3 Co1 123.4(6)
C5 C10 C9 119.3(7)
C5 C10 H10 120.4
C9 C10 H10 120.4
C27 C22 C23 119.4(7)
C27 C22 S3 115.7(7)
C23 C22 S3 124.6(6)
N2 C2 C1 112.9(7)
N2 C2 S2 124.3(7)
C1 C2 S2 122.7(5)
O1 N1 C1 121.0(7)
O1 N1 Co1 124.4(5)
C1 N1 Co1 114.4(6)
N4 C4 C3 113.3(7)
N4 C4 S4 124.8(8)
C3 C4 S4 121.9(6)
C24 C23 C22 121.0(7)
C24 C23 H23 119.5
C22 C23 H23 119.5
N1 C1 C2 114.2(7)
N1 C1 S1 124.2(7)
C2 C1 S1 121.6(6)
C15 C16 C11 120.9(8)
C15 C16 H16 119.6
C11 C16 H16 119.6
N3 C3 C4 113.6(8)
N3 C3 S3 124.1(9)
C4 C3 S3 122.1(7)
C33 C28 C29 121.5(9)
C33 C28 S4 119.6(8)
C29 C28 S4 118.9(7)
C9 C8 C7 121.0(8)
C9 C8 H8 119.5
C7 C8 H8 119.5
C30 C29 C28 117.7(10)
C30 C29 H29 121.1
C28 C29 H29 121.1
C6 C7 C8 118.8(7)
C6 C7 H7 120.6
C8 C7 H7 120.6
C4 N4 O2 122.0(8)
C4 N4 Co1 115.3(7)
O2 N4 Co1 122.7(6)
C17 N5 C21 118.2(8)
C17 N5 Co1 120.5(6)
C21 N5 Co1 121.2(6)
C14 C13 C12 121.2(8)
C14 C13 H13 119.4
C12 C13 H13 119.4
C22 C27 C26 119.8(8)
C22 C27 H27 120.1
C26 C27 H27 120.1
C13 C14 C15 119.5(9)
C13 C14 H14 120.3
C15 C14 H14 120.3
C19 C20 C21 116.0(10)
C19 C20 H20 122.0
C21 C20 H20 122.0
C19 C18 C17 116.9(9)
C19 C18 H18 121.6
C17 C18 H18 121.6
C32 C33 C28 120.9(14)
C32 C33 H33 119.6
C28 C33 H33 119.6
C16 C15 C14 119.2(10)
C16 C15 H15 120.4
C14 C15 H15 120.4
C11 C12 C13 118.7(9)
C11 C12 H12 120.6
C13 C12 H12 120.6
C26 C25 C24 117.6(8)
C26 C25 H25 121.2
C24 C25 H25 121.2
C23 C24 C25 120.3(8)
C23 C24 H24 119.8
C25 C24 H24 119.8
C25 C26 C27 121.9(8)
C25 C26 H26 119.1
C27 C26 H26 119.1
N5 C21 C20 121.9(9)
N5 C21 H21 119.0
C20 C21 H21 119.0
C12 C11 C16 120.5(8)
C12 C11 S2 120.6(7)
C16 C11 S2 118.8(6)
C34 C35 C36 109.0(8)
C34 C35 H35A 109.9
C36 C35 H35A 109.9
C34 C35 H35B 109.9
C36 C35 H35B 109.9
H35A C35 H35B 108.3
N5 C17 C18 123.0(8)
N5 C17 H17 118.5
C18 C17 H17 118.5
C36 C37 H37A 109.5
C36 C37 H37B 109.5
H37A C37 H37B 109.5
C36 C37 H37C 109.5
H37A C37 H37C 109.5
H37B C37 H37C 109.5
C33 C32 C31 118.5(13)
C33 C32 H32 120.7
C31 C32 H32 120.7
C29 C30 C31 119.9(13)
C29 C30 H30 120.0
C31 C30 H30 120.0
C30 C31 C32 121.4(12)
C30 C31 H31 119.3
C32 C31 H31 119.3
C20 C19 C18 123.8(11)
C20 C19 H19 118.1
C18 C19 H19 118.1
C37 C36 C35 112.0(10)
C37 C36 H36A 109.2
C35 C36 H36A 109.2
C37 C36 H36B 109.2
C35 C36 H36B 109.2
H36A C36 H36B 107.9
C35 C34 Co1 121.4(7)
C35 C34 H34A 107.0
Co1 C34 H34A 107.0
C35 C34 H34B 107.0
Co1 C34 H34B 107.0
H34A C34 H34B 106.7

loop_
_geom_bond_atom_site_label_1
_geom_bond_atom_site_label_2
_geom_bond_distance
Co1 N2 1.862(7)
Co1 N1 1.884(8)
Co1 N4 1.902(8)
Co1 N3 1.913(8)
Co1 C34 2.011(9)
Co1 N5 2.123(7)
S1 C1 1.770(9)
S1 C5 1.772(8)
S4 C4 1.735(9)
S4 C28 1.787(9)
S2 C2 1.770(9)
S2 C11 1.792(8)
S3 C3 1.750(11)
S3 C22 1.777(8)
O4 N2 1.338(10)
O1 N1 1.307(9)
O1 H1 0.8200
O3 N3 1.313(10)
O3 H3O 0.6576
N2 C2 1.343(10)
C5 C6 1.375(11)
C5 C10 1.383(10)
C6 C7 1.375(11)
C6 H6 0.9300
C9 C8 1.351(11)
C9 C10 1.391(11)
C9 H9 0.9300
N3 C3 1.299(13)
C10 H10 0.9300
C22 C27 1.377(11)
C22 C23 1.399(11)
O2 N4 1.331(10)
C2 C1 1.432(14)
N1 C1 1.312(11)
C4 N4 1.312(12)
C4 C3 1.475(17)
C23 C24 1.366(11)
C23 H23 0.9300
C16 C15 1.382(12)
C16 C11 1.388(12)
C16 H16 0.9300
C28 C33 1.380(14)
C28 C29 1.383(13)
C8 C7 1.393(12)
C8 H8 0.9300
C29 C30 1.363(14)
C29 H29 0.9300
C7 H7 0.9300
N5 C17 1.316(11)
N5 C21 1.332(12)
C13 C14 1.381(17)
C13 C12 1.401(14)
C13 H13 0.9300
C27 C26 1.389(14)
C27 H27 0.9300
C14 C15 1.388(16)
C14 H14 0.9300
C20 C19 1.324(16)
C20 C21 1.425(13)
C20 H20 0.9300
C18 C19 1.340(14)
C18 C17 1.387(12)
C18 H18 0.9300
C33 C32 1.32(2)
C33 H33 0.9300
C15 H15 0.9300
C12 C11 1.364(12)
C12 H12 0.9300
C25 C26 1.384(13)
C25 C24 1.423(12)
C25 H25 0.9300
C24 H24 0.9300
C26 H26 0.9300
C21 H21 0.9300
C35 C34 1.457(15)
C35 C36 1.627(17)
C35 H35A 0.9700
C35 H35B 0.9700
C17 H17 0.9300
C37 C36 1.456(19)
C37 H37A 0.9600
C37 H37B 0.9600
C37 H37C 0.9600
C32 C31 1.39(2)
C32 H32 0.9300
C30 C31 1.37(2)
C30 H30 0.9300
C31 H31 0.9300
C19 H19 0.9300
C36 H36A 0.9700
C36 H36B 0.9700
C34 H34A 0.9700
C34 H34B 0.9700

loop_
_geom_torsion_atom_site_label_1
_geom_torsion_atom_site_label_2
_geom_torsion_atom_site_label_3
_geom_torsion_atom_site_label_4
_geom_torsion
N1 Co1 N2 O4 -179.0(6)
N4 Co1 N2 O4 -41(16)
N3 Co1 N2 O4 0.1(6)
C34 Co1 N2 O4 -90.2(6)
N5 Co1 N2 O4 90.4(6)
N1 Co1 N2 C2 4.1(6)
N4 Co1 N2 C2 142(15)
N3 Co1 N2 C2 -176.8(6)
C34 Co1 N2 C2 93.0(6)
N5 Co1 N2 C2 -86.5(6)
C1 S1 C5 C6 161.3(7)
C1 S1 C5 C10 -22.8(8)
C10 C5 C6 C7 -0.8(12)
S1 C5 C6 C7 175.2(6)
N2 Co1 N3 C3 178.9(7)
N1 Co1 N3 C3 -86(23)
N4 Co1 N3 C3 -2.1(7)
C34 Co1 N3 C3 -87.1(7)
N5 Co1 N3 C3 87.0(7)
N2 Co1 N3 O3 2.1(6)
N1 Co1 N3 O3 97(23)
N4 Co1 N3 O3 -178.8(6)
C34 Co1 N3 O3 96.2(7)
N5 Co1 N3 O3 -89.8(6)
C6 C5 C10 C9 0.8(12)
S1 C5 C10 C9 -175.0(6)
C8 C9 C10 C5 -0.3(12)
C3 S3 C22 C27 -165.3(7)
C3 S3 C22 C23 20.0(8)
O4 N2 C2 C1 176.4(7)
Co1 N2 C2 C1 -6.6(9)
O4 N2 C2 S2 1.2(11)
Co1 N2 C2 S2 178.1(5)
C11 S2 C2 N2 -48.3(8)
C11 S2 C2 C1 136.9(7)
N2 Co1 N1 O1 175.5(7)
N4 Co1 N1 O1 -3.6(7)
N3 Co1 N1 O1 81(24)
C34 Co1 N1 O1 81.4(7)
N5 Co1 N1 O1 -92.7(6)
N2 Co1 N1 C1 -0.5(6)
N4 Co1 N1 C1 -179.6(6)
N3 Co1 N1 C1 -95(23)
C34 Co1 N1 C1 -94.7(7)
N5 Co1 N1 C1 91.3(6)
C28 S4 C4 N4 48.7(9)
C28 S4 C4 C3 -129.4(8)
C27 C22 C23 C24 -2.0(11)
S3 C22 C23 C24 172.5(6)
O1 N1 C1 C2 -179.1(7)
Co1 N1 C1 C2 -2.9(9)
O1 N1 C1 S1 2.5(11)
Co1 N1 C1 S1 178.6(5)
N2 C2 C1 N1 6.2(11)
S2 C2 C1 N1 -178.5(6)
N2 C2 C1 S1 -175.3(6)
S2 C2 C1 S1 0.0(10)
C5 S1 C1 N1 -66.7(8)
C5 S1 C1 C2 114.9(7)
O3 N3 C3 C4 -179.4(7)
Co1 N3 C3 C4 3.8(10)
O3 N3 C3 S3 -3.8(12)
Co1 N3 C3 S3 179.4(5)
N4 C4 C3 N3 -4.0(11)
S4 C4 C3 N3 174.3(7)
N4 C4 C3 S3 -179.7(7)
S4 C4 C3 S3 -1.5(11)
C22 S3 C3 N3 65.6(9)
C22 S3 C3 C4 -119.2(8)
C4 S4 C28 C33 -114.4(8)
C4 S4 C28 C29 67.3(7)
C10 C9 C8 C7 -0.2(13)
C33 C28 C29 C30 -1.1(13)
S4 C28 C29 C30 177.2(7)
C5 C6 C7 C8 0.4(12)
C9 C8 C7 C6 0.2(13)
C3 C4 N4 O2 -179.4(7)
S4 C4 N4 O2 2.4(12)
C3 C4 N4 Co1 2.3(9)
S4 C4 N4 Co1 -175.9(5)
N2 Co1 N4 C4 41(16)
N1 Co1 N4 C4 178.8(6)
N3 Co1 N4 C4 -0.3(6)
C34 Co1 N4 C4 90.1(6)
N5 Co1 N4 C4 -90.5(6)
N2 Co1 N4 O2 -138(15)
N1 Co1 N4 O2 0.6(7)
N3 Co1 N4 O2 -178.5(6)
C34 Co1 N4 O2 -88.1(6)
N5 Co1 N4 O2 91.2(6)
N2 Co1 N5 C17 -22.4(7)
N1 Co1 N5 C17 -106.1(7)
N4 Co1 N5 C17 156.5(7)
N3 Co1 N5 C17 74.0(7)
C34 Co1 N5 C17 163(3)
N2 Co1 N5 C21 156.7(7)
N1 Co1 N5 C21 73.1(7)
N4 Co1 N5 C21 -24.3(7)
N3 Co1 N5 C21 -106.8(7)
C34 Co1 N5 C21 -18(3)
C23 C22 C27 C26 1.6(12)
S3 C22 C27 C26 -173.4(7)
C12 C13 C14 C15 1.3(14)
C29 C28 C33 C32 0.3(15)
S4 C28 C33 C32 -178.0(9)
C11 C16 C15 C14 2.7(14)
C13 C14 C15 C16 -2.5(14)
C14 C13 C12 C11 -0.3(14)
C22 C23 C24 C25 1.1(12)
C26 C25 C24 C23 0.3(12)
C24 C25 C26 C27 -0.7(14)
C22 C27 C26 C25 -0.2(14)
C17 N5 C21 C20 -1.3(14)
Co1 N5 C21 C20 179.5(7)
C19 C20 C21 N5 -1.2(15)
C13 C12 C11 C16 0.5(13)
C13 C12 C11 S2 176.3(7)
C15 C16 C11 C12 -1.7(13)
C15 C16 C11 S2 -177.6(7)
C2 S2 C11 C12 115.1(7)
C2 S2 C11 C16 -69.1(7)
C21 N5 C17 C18 1.1(13)
Co1 N5 C17 C18 -179.7(7)
C19 C18 C17 N5 1.5(15)
C28 C33 C32 C31 -0.2(19)
C28 C29 C30 C31 1.8(15)
C29 C30 C31 C32 -1.9(18)
C33 C32 C31 C30 1(2)
C21 C20 C19 C18 4.2(17)
C17 C18 C19 C20 -4.4(17)
C34 C35 C36 C37 -168.7(9)
C36 C35 C34 Co1 -179.1(7)
N2 Co1 C34 C35 13.8(7)
N1 Co1 C34 C35 97.4(7)
N4 Co1 C34 C35 -165.1(7)
N3 Co1 C34 C35 -82.6(7)
N5 Co1 C34 C35 -171(3)
